data_4108091
loop_
_publ_author_name
'Hua Yang'
'Rich G. Carter'
'Lev N. Zakharov'

_publ_section_title
;
 Enantioselective Total Synthesis of Lycopodine
;
_journal_name_full 'Journal of the American Chemical Society'
_journal_page_first 9238
_journal_page_last 9239
_journal_paper_doi 10.1021/ja803613w
_journal_volume 130
_journal_year 2008
_chemical_formula_sum 'C19 H25 N3 O4 S'
_chemical_formula_weight 391.48
_chemical_name_systematic
;
 ?
;
_space_group_IT_number 19
_symmetry_cell_setting orthorhombic
_symmetry_space_group_name_Hall 'P 2ac 2ab'
_symmetry_space_group_name_H-M 'P 21 21 21'
_atom_sites_solution_hydrogens geom
_atom_sites_solution_primary direct
_atom_sites_solution_secondary difmap
_audit_creation_method SHELXLTL
_cell_angle_alpha 90.00
_cell_angle_beta 90.00
_cell_angle_gamma 90.00
_cell_formula_units_Z 4
_cell_length_a 11.2466(8)
_cell_length_b 11.9082(9)
_cell_length_c 14.2975(10)
_cell_measurement_reflns_used 4979
_cell_measurement_temperature 173(2)
_cell_measurement_theta_max 23.50
_cell_measurement_theta_min 2.23
_cell_volume 1914.8(2)
_computing_cell_refinement 'Bruker SMART'
_computing_data_collection 'Bruker SMART'
_computing_data_reduction 'Bruker SAINT'
_computing_molecular_graphics 'Bruker SHELXTL'
_computing_publication_material 'Bruker SHELXTL'
_computing_structure_refinement 'Bruker SHELXTL'
_computing_structure_solution 'Bruker SHELXTL'
_diffrn_ambient_temperature 173(2)
_diffrn_measured_fraction_theta_full 1.000
_diffrn_measured_fraction_theta_max 1.000
_diffrn_measurement_device_type 'CCD area detector Bruker Apex'
_diffrn_measurement_method 'phi and omega scans'
_diffrn_radiation_monochromator graphite
_diffrn_radiation_source 'fine-focus sealed tube'
_diffrn_radiation_type MoK\a
_diffrn_radiation_wavelength 0.71073
_diffrn_reflns_av_R_equivalents 0.0385
_diffrn_reflns_av_sigmaI/netI 0.0327
_diffrn_reflns_limit_h_max 14
_diffrn_reflns_limit_h_min -14
_diffrn_reflns_limit_k_max 15
_diffrn_reflns_limit_k_min -15
_diffrn_reflns_limit_l_max 18
_diffrn_reflns_limit_l_min -18
_diffrn_reflns_number 21488
_diffrn_reflns_theta_full 27.00
_diffrn_reflns_theta_max 27.00
_diffrn_reflns_theta_min 2.23
_exptl_absorpt_coefficient_mu 0.199
_exptl_absorpt_correction_T_max 0.9726
_exptl_absorpt_correction_T_min 0.9389
_exptl_absorpt_correction_type multi-scan
_exptl_absorpt_process_details SADABS
_exptl_crystal_colour colorless
_exptl_crystal_density_diffrn 1.358
_exptl_crystal_density_meas 0
_exptl_crystal_description block
_exptl_crystal_F_000 832
_exptl_crystal_size_max 0.32
_exptl_crystal_size_mid 0.16
_exptl_crystal_size_min 0.14
_refine_diff_density_max 0.255
_refine_diff_density_min -0.169
_refine_diff_density_rms 0.039
_refine_ls_abs_structure_details 'Flack H D (1983), Acta Cryst. A39, 876-881'
_refine_ls_abs_structure_Flack 0.00(6)
_refine_ls_extinction_method none
_refine_ls_goodness_of_fit_ref 1.086
_refine_ls_hydrogen_treatment refall
_refine_ls_matrix_type full
_refine_ls_number_parameters 344
_refine_ls_number_reflns 4185
_refine_ls_number_restraints 0
_refine_ls_restrained_S_all 1.086
_refine_ls_R_factor_all 0.0424
_refine_ls_R_factor_gt 0.0356
_refine_ls_shift/su_max 0.000
_refine_ls_shift/su_mean 0.000
_refine_ls_structure_factor_coef Fsqd
_refine_ls_weighting_details 'calc w=1/[\s^2^(Fo^2^)+(0.0440P)^2^+0.0665P] where P=(Fo^2^+2Fc^2^)/3'
_refine_ls_weighting_scheme calc
_refine_ls_wR_factor_gt 0.0816
_refine_ls_wR_factor_ref 0.0861
_reflns_number_gt 3791
_reflns_number_total 4185
_reflns_threshold_expression >2sigma(I)
_cod_data_source_file ja803613w-file006.cif
_cod_data_source_block compound3
_cod_database_code 4108091

loop_
_symmetry_equiv_pos_as_xyz
'x, y, z'
'-x+1/2, -y, z+1/2'
'-x, y+1/2, -z+1/2'
'x+1/2, -y+1/2, -z'

loop_
_atom_site_label
_atom_site_type_symbol
_atom_site_fract_x
_atom_site_fract_y
_atom_site_fract_z
_atom_site_U_iso_or_equiv
_atom_site_adp_type
_atom_site_occupancy
_atom_site_symmetry_multiplicity
_atom_site_calc_flag
S1 S 0.16400(5) 0.42005(4) 0.04683(3) 0.02751(12) Uani 1 1 d
O1 O -0.02332(12) 0.40142(11) 0.23760(11) 0.0378(4) Uani 1 1 d
O2 O 0.30523(12) 0.81579(12) 0.16818(10) 0.0372(4) Uani 1 1 d
O3 O 0.28019(13) 0.45060(12) 0.01376(10) 0.0392(4) Uani 1 1 d
O4 O 0.06373(14) 0.44272(12) -0.01265(10) 0.0380(4) Uani 1 1 d
N1 N 0.40872(19) 0.25652(16) 0.27820(14) 0.0494(5) Uani 1 1 d
N2 N 0.43271(17) 0.18783(16) 0.33936(15) 0.0453(5) Uani 1 1 d
N3 N 0.4534(3) 0.1165(2) 0.38914(18) 0.0712(7) Uani 1 1 d
C1 C 0.14117(15) 0.48994(15) 0.16206(12) 0.0243(4) Uani 1 1 d
C2 C 0.17546(18) 0.61625(15) 0.15039(13) 0.0245(4) Uani 1 1 d
C3 C 0.08556(19) 0.67975(16) 0.08951(14) 0.0286(4) Uani 1 1 d
C4 C -0.04128(18) 0.67529(17) 0.12766(15) 0.0308(4) Uani 1 1 d
C5 C -0.08114(19) 0.55421(18) 0.14084(16) 0.0342(5) Uani 1 1 d
C6 C 0.00766(17) 0.47589(15) 0.18533(14) 0.0280(4) Uani 1 1 d
C7 C 0.21665(16) 0.42745(16) 0.23574(13) 0.0262(4) Uani 1 1 d
C8 C 0.35116(18) 0.44537(18) 0.23281(15) 0.0316(4) Uani 1 1 d
C9 C 0.4133(2) 0.37679(18) 0.30711(16) 0.0370(5) Uani 1 1 d
C10 C 0.19058(17) 0.67476(16) 0.24554(14) 0.0271(4) Uani 1 1 d
C11 C 0.27000(17) 0.77713(16) 0.24122(14) 0.0279(4) Uani 1 1 d
C12 C 0.3064(2) 0.8262(2) 0.33350(17) 0.0425(6) Uani 1 1 d
C13 C -0.1270(2) 0.7388(2) 0.06432(19) 0.0420(5) Uani 1 1 d
C14 C 0.16295(18) 0.27337(15) 0.06810(12) 0.0268(4) Uani 1 1 d
C15 C 0.2693(2) 0.21679(18) 0.08220(15) 0.0317(5) Uani 1 1 d
C16 C 0.2673(2) 0.10083(18) 0.09255(16) 0.0390(5) Uani 1 1 d
C17 C 0.1609(2) 0.04391(18) 0.08824(16) 0.0411(5) Uani 1 1 d
C18 C 0.0553(2) 0.10017(18) 0.07347(16) 0.0385(5) Uani 1 1 d
C19 C 0.0558(2) 0.21625(17) 0.06390(14) 0.0307(4) Uani 1 1 d
H2 H 0.2472(17) 0.6142(15) 0.1227(13) 0.016(5) Uiso 1 1 d
H3A H 0.0848(16) 0.6487(15) 0.0239(13) 0.019(5) Uiso 1 1 d
H3B H 0.1106(16) 0.7596(16) 0.0864(13) 0.019(5) Uiso 1 1 d
H4 H -0.0437(18) 0.7077(17) 0.1891(15) 0.026(5) Uiso 1 1 d
H5A H -0.099(2) 0.5204(19) 0.0773(16) 0.044(6) Uiso 1 1 d
H5B H -0.156(2) 0.5475(19) 0.1738(16) 0.045(6) Uiso 1 1 d
H7A H 0.1988(14) 0.3492(15) 0.2321(12) 0.008(4) Uiso 1 1 d
H7B H 0.1875(15) 0.4519(16) 0.2973(14) 0.020(5) Uiso 1 1 d
H8A H 0.3705(16) 0.5223(18) 0.2401(14) 0.028(5) Uiso 1 1 d
H8B H 0.3808(18) 0.4286(17) 0.1717(15) 0.030(5) Uiso 1 1 d
H9A H 0.3679(19) 0.3868(17) 0.3675(15) 0.029(5) Uiso 1 1 d
H9B H 0.502(2) 0.4015(18) 0.3099(17) 0.047(7) Uiso 1 1 d
H10A H 0.1095(19) 0.7023(19) 0.2688(15) 0.035(6) Uiso 1 1 d
H10B H 0.2235(18) 0.6244(18) 0.2913(16) 0.034(6) Uiso 1 1 d
H12A H 0.345(2) 0.900(2) 0.329(2) 0.065(8) Uiso 1 1 d
H12B H 0.241(2) 0.825(2) 0.380(2) 0.058(8) Uiso 1 1 d
H12C H 0.363(3) 0.780(2) 0.357(2) 0.067(9) Uiso 1 1 d
H13A H -0.125(2) 0.708(2) 0.0005(19) 0.050(7) Uiso 1 1 d
H13B H -0.209(2) 0.730(2) 0.0886(17) 0.041(7) Uiso 1 1 d
H13C H -0.100(2) 0.823(2) 0.0574(16) 0.049(7) Uiso 1 1 d
H15 H 0.337(2) 0.2565(19) 0.0811(16) 0.039(6) Uiso 1 1 d
H16 H 0.335(2) 0.0607(18) 0.1031(15) 0.035(6) Uiso 1 1 d
H17 H 0.159(2) -0.036(2) 0.0903(16) 0.047(6) Uiso 1 1 d
H18 H -0.016(2) 0.063(2) 0.0656(18) 0.056(8) Uiso 1 1 d
H19 H -0.012(2) 0.254(2) 0.0551(16) 0.041(7) Uiso 1 1 d

loop_
_atom_site_aniso_label
_atom_site_aniso_U_11
_atom_site_aniso_U_22
_atom_site_aniso_U_33
_atom_site_aniso_U_23
_atom_site_aniso_U_13
_atom_site_aniso_U_12
S1 0.0352(2) 0.0240(2) 0.0234(2) -0.00061(18) 0.0021(2) 0.0000(2)
O1 0.0346(8) 0.0314(8) 0.0473(9) 0.0074(7) 0.0099(7) -0.0022(6)
O2 0.0368(8) 0.0396(8) 0.0351(8) 0.0027(7) -0.0002(6) -0.0117(6)
O3 0.0451(9) 0.0371(8) 0.0354(8) -0.0049(6) 0.0148(7) -0.0065(7)
O4 0.0540(9) 0.0315(8) 0.0284(7) -0.0016(6) -0.0102(7) 0.0057(7)
N1 0.0627(14) 0.0370(11) 0.0485(12) -0.0061(9) -0.0222(11) 0.0127(10)
N2 0.0421(11) 0.0364(10) 0.0573(13) -0.0027(10) -0.0017(10) 0.0101(9)
N3 0.097(2) 0.0450(13) 0.0712(16) 0.0072(12) 0.0045(15) 0.0200(13)
C1 0.0259(10) 0.0230(9) 0.0239(9) 0.0001(7) 0.0009(7) -0.0002(7)
C2 0.0267(9) 0.0233(8) 0.0236(9) -0.0009(7) 0.0036(8) -0.0011(8)
C3 0.0377(11) 0.0239(10) 0.0241(10) 0.0016(8) -0.0023(8) 0.0011(9)
C4 0.0347(11) 0.0289(10) 0.0288(11) -0.0021(8) -0.0036(8) 0.0059(9)
C5 0.0265(10) 0.0364(11) 0.0396(12) 0.0009(9) -0.0016(9) 0.0000(9)
C6 0.0311(10) 0.0246(10) 0.0285(10) -0.0055(8) 0.0018(8) -0.0017(8)
C7 0.0301(9) 0.0227(9) 0.0257(10) 0.0013(8) -0.0008(8) -0.0006(8)
C8 0.0301(10) 0.0313(11) 0.0333(11) -0.0007(8) -0.0015(9) -0.0007(9)
C9 0.0366(12) 0.0330(11) 0.0413(13) -0.0065(10) -0.0089(10) 0.0062(9)
C10 0.0333(10) 0.0239(9) 0.0241(9) 0.0012(8) -0.0011(8) -0.0010(8)
C11 0.0250(9) 0.0296(10) 0.0292(10) -0.0002(8) -0.0018(8) 0.0034(8)
C12 0.0480(15) 0.0448(14) 0.0348(12) -0.0058(11) -0.0051(11) -0.0092(11)
C13 0.0409(13) 0.0417(13) 0.0435(14) 0.0023(10) -0.0093(11) 0.0087(10)
C14 0.0330(10) 0.0238(8) 0.0235(9) -0.0040(7) 0.0016(9) 0.0022(8)
C15 0.0312(11) 0.0350(11) 0.0290(10) -0.0079(8) 0.0001(9) 0.0012(9)
C16 0.0470(14) 0.0348(12) 0.0351(11) -0.0049(9) -0.0051(10) 0.0146(10)
C17 0.0632(15) 0.0237(10) 0.0364(11) -0.0025(8) -0.0015(11) 0.0018(11)
C18 0.0439(13) 0.0315(11) 0.0402(12) -0.0017(9) 0.0005(10) -0.0078(10)
C19 0.0308(11) 0.0318(10) 0.0295(11) -0.0022(8) 0.0022(9) -0.0001(9)

loop_
_atom_type_symbol
_atom_type_description
_atom_type_scat_dispersion_real
_atom_type_scat_dispersion_imag
_atom_type_scat_source
C C 0.0033 0.0016 'International Tables Vol C Tables 4.2.6.8 and 6.1.1.4'
H H 0.0000 0.0000 'International Tables Vol C Tables 4.2.6.8 and 6.1.1.4'
N N 0.0061 0.0033 'International Tables Vol C Tables 4.2.6.8 and 6.1.1.4'
O O 0.0106 0.0060 'International Tables Vol C Tables 4.2.6.8 and 6.1.1.4'
S S 0.1246 0.1234 'International Tables Vol C Tables 4.2.6.8 and 6.1.1.4'

loop_
_geom_angle_atom_site_label_1
_geom_angle_atom_site_label_2
_geom_angle_atom_site_label_3
_geom_angle
O3 S1 O4 118.11(9)
O3 S1 C14 108.18(9)
O4 S1 C14 106.33(9)
O3 S1 C1 107.66(8)
O4 S1 C1 109.32(8)
C14 S1 C1 106.71(8)
N2 N1 C9 115.77(19)
N3 N2 N1 173.2(3)
C7 C1 C6 109.56(15)
C7 C1 C2 113.65(15)
C6 C1 C2 111.52(15)
C7 C1 S1 108.19(12)
C6 C1 S1 106.00(12)
C2 C1 S1 107.56(12)
C3 C2 C10 110.59(16)
C3 C2 C1 111.88(16)
C10 C2 C1 111.67(15)
C3 C2 H2 110.8(12)
C10 C2 H2 107.6(12)
C1 C2 H2 104.0(11)
C4 C3 C2 113.31(16)
C4 C3 H3A 108.2(11)
C2 C3 H3A 110.7(11)
C4 C3 H3B 108.3(11)
C2 C3 H3B 108.1(11)
H3A C3 H3B 108.1(15)
C5 C4 C13 110.97(18)
C5 C4 C3 110.62(16)
C13 C4 C3 111.16(18)
C5 C4 H4 105.0(12)
C13 C4 H4 109.1(12)
C3 C4 H4 109.8(12)
C6 C5 C4 116.32(17)
C6 C5 H5A 105.2(13)
C4 C5 H5A 108.9(13)
C6 C5 H5B 108.7(14)
C4 C5 H5B 113.3(13)
H5A C5 H5B 103.4(18)
O1 C6 C5 121.53(18)
O1 C6 C1 119.42(17)
C5 C6 C1 119.04(17)
C8 C7 C1 117.27(16)
C8 C7 H7A 110.1(9)
C1 C7 H7A 108.5(10)
C8 C7 H7B 108.2(11)
C1 C7 H7B 106.6(11)
H7A C7 H7B 105.5(15)
C9 C8 C7 111.30(18)
C9 C8 H8A 109.8(12)
C7 C8 H8A 111.1(12)
C9 C8 H8B 111.6(12)
C7 C8 H8B 109.9(12)
H8A C8 H8B 102.8(17)
N1 C9 C8 107.94(17)
N1 C9 H9A 109.4(12)
C8 C9 H9A 107.6(12)
N1 C9 H9B 108.4(13)
C8 C9 H9B 108.5(13)
H9A C9 H9B 114.7(18)
C11 C10 C2 113.23(16)
C11 C10 H10A 106.3(12)
C2 C10 H10A 109.5(12)
C11 C10 H10B 107.6(12)
C2 C10 H10B 111.2(13)
H10A C10 H10B 108.8(17)
O2 C11 C12 121.49(19)
O2 C11 C10 122.41(18)
C12 C11 C10 116.07(18)
C11 C12 H12A 114.1(17)
C11 C12 H12B 112.2(16)
H12A C12 H12B 113(2)
C11 C12 H12C 106.4(19)
H12A C12 H12C 105(2)
H12B C12 H12C 105(2)
C4 C13 H13A 110.3(14)
C4 C13 H13B 109.2(14)
H13A C13 H13B 108(2)
C4 C13 H13C 110.4(13)
H13A C13 H13C 105(2)
H13B C13 H13C 113.4(19)
C19 C14 C15 121.19(17)
C19 C14 S1 118.82(15)
C15 C14 S1 119.84(16)
C14 C15 C16 119.0(2)
C14 C15 H15 118.2(15)
C16 C15 H15 122.8(15)
C17 C16 C15 119.9(2)
C17 C16 H16 118.4(14)
C15 C16 H16 121.7(14)
C16 C17 C18 121.1(2)
C16 C17 H17 121.0(15)
C18 C17 H17 117.8(15)
C17 C18 C19 119.7(2)
C17 C18 H18 122.4(16)
C19 C18 H18 117.8(16)
C14 C19 C18 119.2(2)
C14 C19 H19 120.5(15)
C18 C19 H19 120.3(15)

loop_
_geom_bond_atom_site_label_1
_geom_bond_atom_site_label_2
_geom_bond_distance
S1 O3 1.4365(15)
S1 O4 1.4380(15)
S1 C14 1.7730(18)
S1 C1 1.8634(18)
O1 C6 1.211(2)
O2 C11 1.208(2)
N1 N2 1.227(3)
N1 C9 1.492(3)
N2 N3 1.132(3)
C1 C7 1.544(3)
C1 C6 1.547(3)
C1 C2 1.562(2)
C2 C3 1.534(3)
C2 C10 1.538(3)
C2 H2 0.90(2)
C3 C4 1.528(3)
C3 H3A 1.008(19)
C3 H3B 0.993(19)
C4 C5 1.522(3)
C4 C13 1.523(3)
C4 H4 0.96(2)
C5 C6 1.507(3)
C5 H5A 1.01(2)
C5 H5B 0.97(2)
C7 C8 1.528(3)
C7 H7A 0.955(17)
C7 H7B 0.983(19)
C8 C9 1.511(3)
C8 H8A 0.95(2)
C8 H8B 0.96(2)
C9 H9A 1.01(2)
C9 H9B 1.04(2)
C10 C11 1.513(3)
C10 H10A 1.02(2)
C10 H10B 0.96(2)
C11 C12 1.500(3)
C12 H12A 0.98(3)
C12 H12B 0.99(3)
C12 H12C 0.91(3)
C13 H13A 0.98(3)
C13 H13B 0.99(2)
C13 H13C 1.05(2)
C14 C19 1.385(3)
C14 C15 1.387(3)
C15 C16 1.389(3)
C15 H15 0.89(2)
C16 C17 1.377(3)
C16 H16 0.91(2)
C17 C18 1.380(3)
C17 H17 0.95(2)
C18 C19 1.389(3)
C18 H18 0.92(3)
C19 H19 0.90(2)

loop_
_geom_torsion_atom_site_label_1
_geom_torsion_atom_site_label_2
_geom_torsion_atom_site_label_3
_geom_torsion_atom_site_label_4
_geom_torsion
C9 N1 N2 N3 -178(2)
O3 S1 C1 C7 -74.09(14)
O4 S1 C1 C7 156.45(12)
C14 S1 C1 C7 41.85(14)
O3 S1 C1 C6 168.47(12)
O4 S1 C1 C6 39.01(14)
C14 S1 C1 C6 -75.59(14)
O3 S1 C1 C2 49.07(14)
O4 S1 C1 C2 -80.40(14)
C14 S1 C1 C2 165.00(13)
C7 C1 C2 C3 -170.30(15)
C6 C1 C2 C3 -45.9(2)
S1 C1 C2 C3 69.96(17)
C7 C1 C2 C10 -45.7(2)
C6 C1 C2 C10 78.7(2)
S1 C1 C2 C10 -165.48(13)
C10 C2 C3 C4 -67.0(2)
C1 C2 C3 C4 58.2(2)
C2 C3 C4 C5 -55.8(2)
C2 C3 C4 C13 -179.60(18)
C13 C4 C5 C6 168.0(2)
C3 C4 C5 C6 44.1(2)
C4 C5 C6 O1 144.7(2)
C4 C5 C6 C1 -36.5(3)
C7 C1 C6 O1 -18.1(2)
C2 C1 C6 O1 -144.80(18)
S1 C1 C6 O1 98.43(19)
C7 C1 C6 C5 163.01(17)
C2 C1 C6 C5 36.3(2)
S1 C1 C6 C5 -80.47(18)
C6 C1 C7 C8 -171.48(16)
C2 C1 C7 C8 -46.0(2)
S1 C1 C7 C8 73.39(18)
C1 C7 C8 C9 -178.49(17)
N2 N1 C9 C8 -165.3(2)
C7 C8 C9 N1 72.1(2)
C3 C2 C10 C11 -78.6(2)
C1 C2 C10 C11 156.11(16)
C2 C10 C11 O2 8.5(3)
C2 C10 C11 C12 -169.43(19)
O3 S1 C14 C19 -154.47(15)
O4 S1 C14 C19 -26.67(17)
C1 S1 C14 C19 89.94(16)
O3 S1 C14 C15 21.16(18)
O4 S1 C14 C15 148.96(15)
C1 S1 C14 C15 -94.43(16)
C19 C14 C15 C16 -0.2(3)
S1 C14 C15 C16 -175.76(16)
C14 C15 C16 C17 0.3(3)
C15 C16 C17 C18 0.2(3)
C16 C17 C18 C19 -0.8(3)
C15 C14 C19 C18 -0.4(3)
S1 C14 C19 C18 175.19(16)
C17 C18 C19 C14 0.9(3)

loop_
_cod_related_entry_id
_cod_related_entry_database
_cod_related_entry_code
1 ChemSpider 26628009
